data_2232278
loop_
_publ_author_name
'Yin, Bang-Shao'
'Li, Tian-Bao'
'Yang, Ming-Sheng'

_publ_section_title
;
 \m-Propane-1,3-dithiolato-\k^4^<i>S</i>,<i>S</i>':<i>S</i>,<i>S</i>'-bis[dicarbonyl(triphenylphosphane-\k<i>P</i>)iron(II)](<i>Fe</i>---<i>Fe</i>)
;
_journal_coeditor_code HB6432
_journal_issue 11
_journal_name_full 'Acta Crystallographica Section E'
_journal_page_first m1502
_journal_paper_doi 10.1107/S1600536811040621
_journal_volume 67
_journal_year 2011
_chemical_formula_iupac '[Fe2 (C3 H6 S2) (C18 H15 P)2 (C O)4]'
_chemical_formula_sum 'C43 H36 Fe2 O4 P2 S2'
_chemical_formula_weight 854.48
_chemical_name_systematic
;
\m-Propane-1,3-dithiolato-\k^4^<i>S</i>,<i>S</i>':<i>S</i>,<i>S</i>'-
bis[dicarbonyl(triphenylphosphane-\k<i>P</i>)iron(II)](<i>Fe</i>---<i>Fe</i>)
;
_space_group_IT_number 2
_symmetry_cell_setting triclinic
_symmetry_space_group_name_Hall '-P 1'
_symmetry_space_group_name_H-M 'P -1'
_atom_sites_solution_hydrogens geom
_atom_sites_solution_primary direct
_atom_sites_solution_secondary difmap
_cell_angle_alpha 77.773(19)
_cell_angle_beta 89.50(2)
_cell_angle_gamma 71.187(18)
_cell_formula_units_Z 2
_cell_length_a 9.139(5)
_cell_length_b 13.480(5)
_cell_length_c 16.786(10)
_cell_measurement_reflns_used 5985
_cell_measurement_temperature 113(2)
_cell_measurement_theta_max 26.1
_cell_measurement_theta_min 1.6
_cell_volume 1909.1(17)
_computing_cell_refinement 'CrystalClear (Rigaku/MSC, 2005)'
_computing_data_collection 'CrystalClear (Rigaku/MSC, 2005)'
_computing_data_reduction 'CrystalClear (Rigaku/MSC, 2005)'
_computing_molecular_graphics 'SHELXTL (Sheldrick, 2008)'
_computing_publication_material 'CrystalStructure (Rigaku/MSC, 2005)'
_computing_structure_refinement 'SHELXL97 (Sheldrick, 2008)'
_computing_structure_solution 'SHELXS97 (Sheldrick, 2008)'
_diffrn_ambient_temperature 113(2)
_diffrn_detector_area_resol_mean 14.22
_diffrn_measured_fraction_theta_full 0.998
_diffrn_measured_fraction_theta_max 0.998
_diffrn_measurement_device_type 'Rigaku Saturn724 CCD'
_diffrn_measurement_method '\w and \f'
_diffrn_radiation_monochromator multilayer
_diffrn_radiation_source 'rotating anode'
_diffrn_radiation_type MoK\a
_diffrn_radiation_wavelength 0.71073
_diffrn_reflns_av_R_equivalents 0.1236
_diffrn_reflns_av_sigmaI/netI 0.2135
_diffrn_reflns_limit_h_max 10
_diffrn_reflns_limit_h_min -10
_diffrn_reflns_limit_k_max 12
_diffrn_reflns_limit_k_min -16
_diffrn_reflns_limit_l_max 19
_diffrn_reflns_limit_l_min -19
_diffrn_reflns_number 15996
_diffrn_reflns_theta_full 25.02
_diffrn_reflns_theta_max 25.02
_diffrn_reflns_theta_min 1.64
_diffrn_standards_decay_% 0
_diffrn_standards_interval_count 0
_diffrn_standards_interval_time 0
_diffrn_standards_number 0
_exptl_absorpt_coefficient_mu 0.996
_exptl_absorpt_correction_T_max 0.9612
_exptl_absorpt_correction_T_min 0.9426
_exptl_absorpt_correction_type multi-scan
_exptl_absorpt_process_details '(CrystalClear; Rigaku/MSC, 2005)'
_exptl_crystal_colour Colorless
_exptl_crystal_density_diffrn 1.486
_exptl_crystal_density_method 'not measured'
_exptl_crystal_description Prism
_exptl_crystal_F_000 880
_exptl_crystal_size_max 0.06
_exptl_crystal_size_mid 0.04
_exptl_crystal_size_min 0.04
_refine_diff_density_max 1.350
_refine_diff_density_min -0.663
_refine_ls_extinction_method none
_refine_ls_goodness_of_fit_ref 0.972
_refine_ls_hydrogen_treatment constr
_refine_ls_matrix_type full
_refine_ls_number_parameters 478
_refine_ls_number_reflns 6709
_refine_ls_number_restraints 0
_refine_ls_restrained_S_all 0.972
_refine_ls_R_factor_all 0.1199
_refine_ls_R_factor_gt 0.0752
_refine_ls_shift/su_max 0.001
_refine_ls_shift/su_mean 0.000
_refine_ls_structure_factor_coef Fsqd
_refine_ls_weighting_details 'calc w=1/[\s^2^(Fo^2^)+(0.0041P)^2^] where P=(Fo^2^+2Fc^2^)/3'
_refine_ls_weighting_scheme calc
_refine_ls_wR_factor_gt 0.1339
_refine_ls_wR_factor_ref 0.1457
_reflns_number_gt 2718
_reflns_number_total 6709
_reflns_threshold_expression I>2sigma(I)
_cod_data_source_file hb6432.cif
_cod_data_source_block I
_cod_database_code 2232278
_cod_database_fobs_code 2232278

loop_
_symmetry_equiv_pos_as_xyz
'x, y, z'
'-x, -y, -z'

loop_
_atom_site_type_symbol
_atom_site_label
_atom_site_fract_x
_atom_site_fract_y
_atom_site_fract_z
_atom_site_U_iso_or_equiv
_atom_site_adp_type
_atom_site_calc_flag
_atom_site_refinement_flags
_atom_site_occupancy
_atom_site_symmetry_multiplicity
Fe Fe1 0.87669(12) 1.09597(7) 0.19524(6) 0.0333(3) Uani d . 1 1
Fe Fe2 1.07650(12) 0.91292(7) 0.24157(6) 0.0341(3) Uani d . 1 1
P P1 0.6388(2) 1.21710(14) 0.18129(12) 0.0316(5) Uani d . 1 1
P P2 1.1691(2) 0.74053(13) 0.30622(12) 0.0314(5) Uani d . 1 1
S S1 0.9131(2) 0.99887(13) 0.32702(11) 0.0359(5) Uani d . 1 1
S S2 0.8517(2) 0.94621(13) 0.16626(12) 0.0356(5) Uani d . 1 1
O O1 0.9526(7) 1.1484(4) 0.0249(3) 0.0531(16) Uani d . 1 1
O O2 1.0428(6) 1.2238(4) 0.2488(3) 0.0423(14) Uani d . 1 1
O O3 1.2386(6) 0.9101(4) 0.0911(3) 0.0574(17) Uani d . 1 1
O O4 1.3209(6) 0.9648(4) 0.3122(3) 0.0482(15) Uani d . 1 1
C C1 0.9215(8) 1.1291(5) 0.0921(5) 0.035(2) Uani d . 1 1
C C2 0.9700(9) 1.1748(5) 0.2264(4) 0.037(2) Uani d . 1 1
C C3 1.1720(8) 0.9076(5) 0.1509(5) 0.040(2) Uani d . 1 1
C C4 1.2219(9) 0.9448(5) 0.2834(4) 0.0342(19) Uani d . 1 1
C C5 0.7706(8) 0.9347(5) 0.3615(4) 0.038(2) Uani d . 1 1
H H5A 0.8029 0.8936 0.4183 0.045 Uiso calc R 1 1
H H5B 0.6712 0.9921 0.3632 0.045 Uiso calc R 1 1
C C6 0.7389(8) 0.8584(5) 0.3127(5) 0.039(2) Uani d . 1 1
H H6A 0.8317 0.7935 0.3190 0.047 Uiso calc R 1 1
H H6B 0.6523 0.8353 0.3362 0.047 Uiso calc R 1 1
C C7 0.6992(8) 0.9069(5) 0.2232(5) 0.040(2) Uani d . 1 1
H H7A 0.6056 0.9712 0.2172 0.049 Uiso calc R 1 1
H H7B 0.6725 0.8545 0.1978 0.049 Uiso calc R 1 1
C C8 0.6245(8) 1.3568(5) 0.1372(4) 0.0308(18) Uani d . 1 1
C C9 0.7434(9) 1.3833(5) 0.0962(5) 0.037(2) Uani d . 1 1
H H9 0.8371 1.3271 0.0938 0.045 Uiso calc R 1 1
C C10 0.7330(9) 1.4864(5) 0.0589(4) 0.042(2) Uani d . 1 1
H H10 0.8180 1.5017 0.0323 0.051 Uiso calc R 1 1
C C11 0.5929(9) 1.5688(5) 0.0612(4) 0.039(2) Uani d . 1 1
H H11 0.5804 1.6408 0.0343 0.047 Uiso calc R 1 1
C C12 0.4745(9) 1.5446(6) 0.1024(5) 0.043(2) Uani d . 1 1
H H12 0.3808 1.6006 0.1051 0.051 Uiso calc R 1 1
C C13 0.4893(9) 1.4402(5) 0.1400(4) 0.044(2) Uani d . 1 1
H H13 0.4055 1.4253 0.1682 0.052 Uiso calc R 1 1
C C14 0.4933(8) 1.2007(5) 0.1161(5) 0.0325(19) Uani d . 1 1
C C15 0.5438(8) 1.1447(5) 0.0520(4) 0.036(2) Uani d . 1 1
H H15 0.6512 1.1110 0.0473 0.043 Uiso calc R 1 1
C C16 0.4372(8) 1.1397(5) -0.0023(4) 0.0322(18) Uani d . 1 1
H H16 0.4730 1.1051 -0.0459 0.039 Uiso calc R 1 1
C C17 0.2815(9) 1.1824(5) 0.0038(5) 0.042(2) Uani d . 1 1
H H17 0.2095 1.1747 -0.0330 0.050 Uiso calc R 1 1
C C18 0.2319(9) 1.2374(5) 0.0653(5) 0.041(2) Uani d . 1 1
H H18 0.1240 1.2693 0.0701 0.049 Uiso calc R 1 1
C C19 0.3360(8) 1.2466(5) 0.1195(5) 0.040(2) Uani d . 1 1
H H19 0.2983 1.2857 0.1605 0.048 Uiso calc R 1 1
C C20 0.5427(8) 1.2287(5) 0.2775(4) 0.0261(17) Uani d . 1 1
C C21 0.5778(9) 1.2937(5) 0.3258(5) 0.043(2) Uani d . 1 1
H H21 0.6423 1.3355 0.3065 0.051 Uiso calc R 1 1
C C22 0.5154(9) 1.2951(6) 0.4027(5) 0.044(2) Uani d . 1 1
H H22 0.5350 1.3399 0.4350 0.053 Uiso calc R 1 1
C C23 0.4285(9) 1.2335(6) 0.4304(5) 0.044(2) Uani d . 1 1
H H23 0.3891 1.2346 0.4829 0.053 Uiso calc R 1 1
C C24 0.3951(8) 1.1701(5) 0.3862(5) 0.042(2) Uani d . 1 1
H H24 0.3334 1.1268 0.4073 0.051 Uiso calc R 1 1
C C25 0.4529(9) 1.1688(5) 0.3083(5) 0.041(2) Uani d . 1 1
H H25 0.4284 1.1250 0.2766 0.049 Uiso calc R 1 1
C C26 1.1264(8) 0.6384(5) 0.2631(4) 0.0314(18) Uani d . 1 1
C C27 1.0331(9) 0.6666(5) 0.1930(5) 0.037(2) Uani d . 1 1
H H27 0.9904 0.7404 0.1671 0.045 Uiso calc R 1 1
C C28 0.9989(8) 0.5915(5) 0.1585(5) 0.039(2) Uani d . 1 1
H H28 0.9361 0.6139 0.1090 0.047 Uiso calc R 1 1
C C29 1.0557(8) 0.4852(5) 0.1959(5) 0.037(2) Uani d . 1 1
H H29 1.0286 0.4332 0.1744 0.044 Uiso calc R 1 1
C C30 1.1545(8) 0.4541(5) 0.2664(4) 0.037(2) Uani d . 1 1
H H30 1.1975 0.3801 0.2917 0.044 Uiso calc R 1 1
C C31 1.1907(8) 0.5291(5) 0.2998(4) 0.0325(19) Uani d . 1 1
H H31 1.2587 0.5067 0.3474 0.039 Uiso calc R 1 1
C C32 1.1094(8) 0.7174(5) 0.4129(4) 0.0304(19) Uani d . 1 1
C C33 1.0258(8) 0.6510(5) 0.4409(4) 0.0336(19) Uani d . 1 1
H H33 1.0012 0.6101 0.4066 0.040 Uiso calc R 1 1
C C34 0.9755(8) 0.6434(5) 0.5219(5) 0.037(2) Uani d . 1 1
H H34 0.9205 0.5955 0.5428 0.044 Uiso calc R 1 1
C C35 1.0078(9) 0.7065(5) 0.5695(4) 0.040(2) Uani d . 1 1
H H35 0.9710 0.7038 0.6227 0.048 Uiso calc R 1 1
C C36 1.0909(8) 0.7721(6) 0.5418(5) 0.041(2) Uani d . 1 1
H H36 1.1132 0.8140 0.5760 0.049 Uiso calc R 1 1
C C37 1.1437(8) 0.7786(5) 0.4640(5) 0.037(2) Uani d . 1 1
H H37 1.2029 0.8243 0.4450 0.044 Uiso calc R 1 1
C C38 1.3813(8) 0.6816(5) 0.3197(4) 0.0302(18) Uani d . 1 1
C C39 1.4600(9) 0.6203(5) 0.3913(5) 0.044(2) Uani d . 1 1
H H39 1.4042 0.6103 0.4387 0.053 Uiso calc R 1 1
C C40 1.6209(10) 0.5719(6) 0.3968(5) 0.051(2) Uani d . 1 1
H H40 1.6742 0.5324 0.4478 0.061 Uiso calc R 1 1
C C41 1.7028(9) 0.5819(5) 0.3263(5) 0.047(2) Uani d . 1 1
H H41 1.8116 0.5475 0.3283 0.056 Uiso calc R 1 1
C C42 1.6247(9) 0.6408(5) 0.2565(5) 0.042(2) Uani d . 1 1
H H42 1.6801 0.6487 0.2087 0.050 Uiso calc R 1 1
C C43 1.4680(9) 0.6905(5) 0.2509(5) 0.038(2) Uani d . 1 1
H H43 1.4172 0.7316 0.1996 0.045 Uiso calc R 1 1

loop_
_atom_site_aniso_label
_atom_site_aniso_U_11
_atom_site_aniso_U_22
_atom_site_aniso_U_33
_atom_site_aniso_U_12
_atom_site_aniso_U_13
_atom_site_aniso_U_23
Fe1 0.0382(7) 0.0381(6) 0.0270(7) -0.0102(5) 0.0135(5) -0.0182(5)
Fe2 0.0353(7) 0.0404(6) 0.0284(7) -0.0078(5) 0.0130(5) -0.0191(5)
P1 0.0332(12) 0.0366(10) 0.0252(12) -0.0072(9) 0.0094(10) -0.0142(9)
P2 0.0324(12) 0.0381(10) 0.0254(12) -0.0074(9) 0.0083(9) -0.0177(9)
S1 0.0384(12) 0.0419(11) 0.0294(12) -0.0086(9) 0.0137(10) -0.0201(9)
S2 0.0384(12) 0.0385(10) 0.0311(13) -0.0080(9) 0.0100(10) -0.0181(9)
O1 0.062(4) 0.068(4) 0.036(4) -0.026(3) 0.024(3) -0.020(3)
O2 0.050(4) 0.054(3) 0.033(3) -0.024(3) 0.014(3) -0.022(3)
O3 0.044(4) 0.099(4) 0.033(4) -0.020(3) 0.023(3) -0.028(3)
O4 0.039(4) 0.056(3) 0.049(4) -0.014(3) 0.009(3) -0.013(3)
C1 0.033(5) 0.034(4) 0.044(6) -0.014(4) 0.005(4) -0.014(4)
C2 0.045(5) 0.037(4) 0.026(5) -0.013(4) 0.019(4) -0.005(4)
C3 0.028(5) 0.049(5) 0.042(6) -0.010(4) 0.008(4) -0.016(4)
C4 0.030(5) 0.042(4) 0.028(5) -0.007(4) 0.017(4) -0.009(4)
C5 0.031(4) 0.041(4) 0.029(5) 0.002(4) 0.020(4) -0.006(4)
C6 0.033(5) 0.035(4) 0.045(6) -0.006(4) 0.010(4) -0.007(4)
C7 0.048(5) 0.022(4) 0.057(6) -0.010(4) 0.005(5) -0.023(4)
C8 0.033(5) 0.036(4) 0.025(5) -0.009(4) 0.005(4) -0.016(3)
C9 0.040(5) 0.030(4) 0.044(6) -0.010(4) 0.012(4) -0.016(4)
C10 0.045(5) 0.057(5) 0.034(5) -0.024(4) 0.015(4) -0.018(4)
C11 0.056(6) 0.034(4) 0.026(5) -0.014(4) 0.003(4) 0.000(4)
C12 0.049(6) 0.045(5) 0.030(5) -0.005(4) -0.001(4) -0.017(4)
C13 0.048(6) 0.041(4) 0.037(5) -0.005(4) 0.014(4) -0.013(4)
C14 0.034(5) 0.029(4) 0.038(5) -0.011(3) 0.009(4) -0.012(3)
C15 0.032(5) 0.038(4) 0.030(5) 0.002(4) 0.007(4) -0.016(4)
C16 0.034(5) 0.037(4) 0.025(5) -0.007(4) 0.012(4) -0.015(3)
C17 0.042(5) 0.049(5) 0.044(6) -0.020(4) 0.002(4) -0.023(4)
C18 0.029(5) 0.064(5) 0.043(6) -0.023(4) 0.020(4) -0.029(4)
C19 0.036(5) 0.043(4) 0.054(6) -0.018(4) 0.025(4) -0.032(4)
C20 0.026(4) 0.026(4) 0.027(5) -0.008(3) 0.009(4) -0.009(3)
C21 0.050(5) 0.041(4) 0.038(6) -0.012(4) 0.016(4) -0.017(4)
C22 0.043(5) 0.063(5) 0.032(5) -0.014(4) 0.008(4) -0.029(4)
C23 0.045(6) 0.055(5) 0.023(5) -0.003(4) 0.012(4) -0.013(4)
C24 0.038(5) 0.036(4) 0.038(6) 0.002(4) 0.021(4) -0.001(4)
C25 0.044(5) 0.035(4) 0.029(5) 0.009(4) 0.006(4) -0.012(4)
C26 0.035(5) 0.034(4) 0.027(5) -0.007(4) 0.022(4) -0.019(3)
C27 0.043(5) 0.032(4) 0.038(5) -0.006(4) 0.016(4) -0.021(4)
C28 0.037(5) 0.046(4) 0.040(5) -0.013(4) 0.013(4) -0.023(4)
C29 0.038(5) 0.036(4) 0.044(6) -0.013(4) 0.018(4) -0.022(4)
C30 0.040(5) 0.035(4) 0.032(5) -0.002(4) 0.015(4) -0.017(4)
C31 0.028(4) 0.049(4) 0.024(5) -0.010(4) 0.008(4) -0.021(4)
C32 0.019(4) 0.035(4) 0.033(5) 0.003(3) -0.002(4) -0.016(4)
C33 0.030(5) 0.033(4) 0.032(5) 0.000(4) 0.003(4) -0.013(4)
C34 0.034(5) 0.033(4) 0.034(5) -0.001(3) 0.017(4) -0.004(4)
C35 0.043(5) 0.055(5) 0.022(5) -0.011(4) 0.018(4) -0.017(4)
C36 0.037(5) 0.060(5) 0.031(5) -0.011(4) 0.016(4) -0.027(4)
C37 0.034(5) 0.038(4) 0.037(5) -0.005(4) 0.003(4) -0.016(4)
C38 0.041(5) 0.032(4) 0.020(5) -0.014(4) 0.013(4) -0.009(3)
C39 0.036(5) 0.053(5) 0.043(6) -0.012(4) 0.014(4) -0.015(4)
C40 0.050(6) 0.063(5) 0.037(6) -0.008(5) -0.004(5) -0.019(4)
C41 0.037(5) 0.050(5) 0.052(6) -0.002(4) 0.014(5) -0.028(5)
C42 0.043(5) 0.050(5) 0.033(5) -0.013(4) 0.014(4) -0.015(4)
C43 0.042(5) 0.045(4) 0.023(5) -0.009(4) 0.002(4) -0.010(4)

loop_
_atom_type_symbol
_atom_type_description
_atom_type_scat_dispersion_real
_atom_type_scat_dispersion_imag
_atom_type_scat_source
C C 0.0033 0.0016 'International Tables Vol C Tables 4.2.6.8 and 6.1.1.4'
H H 0.0000 0.0000 'International Tables Vol C Tables 4.2.6.8 and 6.1.1.4'
O O 0.0106 0.0060 'International Tables Vol C Tables 4.2.6.8 and 6.1.1.4'
P P 0.1023 0.0942 'International Tables Vol C Tables 4.2.6.8 and 6.1.1.4'
S S 0.1246 0.1234 'International Tables Vol C Tables 4.2.6.8 and 6.1.1.4'
Fe Fe 0.3463 0.8444 'International Tables Vol C Tables 4.2.6.8 and 6.1.1.4'

loop_
_geom_angle_atom_site_label_1
_geom_angle_atom_site_label_2
_geom_angle_atom_site_label_3
_geom_angle
_geom_angle_publ_flag
C2 Fe1 C1 93.2(3) ?
C2 Fe1 P1 96.3(2) ?
C1 Fe1 P1 96.4(2) ?
C2 Fe1 S2 156.9(2) ?
C1 Fe1 S2 86.5(2) ?
P1 Fe1 S2 106.71(9) n
C2 Fe1 S1 87.4(2) ?
C1 Fe1 S1 156.3(2) ?
P1 Fe1 S1 107.06(8) n
S2 Fe1 S1 83.84(8) n
C2 Fe1 Fe2 100.6(2) ?
C1 Fe1 Fe2 100.5(2) ?
P1 Fe1 Fe2 155.34(8) n
S2 Fe1 Fe2 56.98(6) n
S1 Fe1 Fe2 56.33(6) ?
C4 Fe2 C3 90.2(3) ?
C4 Fe2 P2 93.3(2) ?
C3 Fe2 P2 100.2(2) ?
C4 Fe2 S1 88.2(2) ?
C3 Fe2 S1 153.7(2) ?
P2 Fe2 S1 106.10(9) n
C4 Fe2 S2 156.0(2) ?
C3 Fe2 S2 87.6(3) ?
P2 Fe2 S2 110.61(8) n
S1 Fe2 S2 83.30(8) ?
C4 Fe2 Fe1 101.1(2) ?
C3 Fe2 Fe1 98.0(2) ?
P2 Fe2 Fe1 156.70(8) n
S1 Fe2 Fe1 56.69(6) n
S2 Fe2 Fe1 55.71(6) n
C14 P1 C8 100.7(3) ?
C14 P1 C20 103.1(3) ?
C8 P1 C20 102.0(3) ?
C14 P1 Fe1 117.7(2) ?
C8 P1 Fe1 116.2(2) ?
C20 P1 Fe1 114.9(2) ?
C26 P2 C38 99.4(3) ?
C26 P2 C32 104.5(3) ?
C38 P2 C32 102.6(3) ?
C26 P2 Fe2 119.9(2) ?
C38 P2 Fe2 115.9(2) ?
C32 P2 Fe2 112.5(2) ?
C5 S1 Fe2 112.2(2) ?
C5 S1 Fe1 116.5(2) ?
Fe2 S1 Fe1 66.98(7) ?
C7 S2 Fe1 111.5(2) ?
C7 S2 Fe2 115.3(2) ?
Fe1 S2 Fe2 67.31(7) ?
O1 C1 Fe1 178.5(6) ?
O2 C2 Fe1 175.9(6) ?
O3 C3 Fe2 175.3(7) ?
O4 C4 Fe2 179.0(7) ?
C6 C5 S1 118.7(5) ?
C6 C5 H5A 107.6 ?
S1 C5 H5A 107.6 ?
C6 C5 H5B 107.6 ?
S1 C5 H5B 107.6 ?
H5A C5 H5B 107.1 ?
C7 C6 C5 114.1(5) ?
C7 C6 H6A 108.7 ?
C5 C6 H6A 108.7 ?
C7 C6 H6B 108.7 ?
C5 C6 H6B 108.7 ?
H6A C6 H6B 107.6 ?
C6 C7 S2 115.6(5) ?
C6 C7 H7A 108.4 ?
S2 C7 H7A 108.4 ?
C6 C7 H7B 108.4 ?
S2 C7 H7B 108.4 ?
H7A C7 H7B 107.4 ?
C9 C8 C13 117.2(7) ?
C9 C8 P1 122.0(5) ?
C13 C8 P1 120.7(6) ?
C10 C9 C8 123.4(7) ?
C10 C9 H9 118.3 ?
C8 C9 H9 118.3 ?
C9 C10 C11 118.0(7) ?
C9 C10 H10 121.0 ?
C11 C10 H10 121.0 ?
C12 C11 C10 119.6(7) ?
C12 C11 H11 120.2 ?
C10 C11 H11 120.2 ?
C11 C12 C13 121.0(7) ?
C11 C12 H12 119.5 ?
C13 C12 H12 119.5 ?
C12 C13 C8 120.9(8) ?
C12 C13 H13 119.6 ?
C8 C13 H13 119.6 ?
C19 C14 C15 116.8(7) ?
C19 C14 P1 124.3(6) ?
C15 C14 P1 118.7(6) ?
C16 C15 C14 119.9(7) ?
C16 C15 H15 120.0 ?
C14 C15 H15 120.0 ?
C17 C16 C15 122.5(7) ?
C17 C16 H16 118.7 ?
C15 C16 H16 118.7 ?
C16 C17 C18 117.8(7) ?
C16 C17 H17 121.1 ?
C18 C17 H17 121.1 ?
C19 C18 C17 121.1(7) ?
C19 C18 H18 119.4 ?
C17 C18 H18 119.4 ?
C18 C19 C14 121.8(7) ?
C18 C19 H19 119.1 ?
C14 C19 H19 119.1 ?
C25 C20 C21 118.4(7) ?
C25 C20 P1 122.5(5) ?
C21 C20 P1 118.7(6) ?
C22 C21 C20 118.8(7) ?
C22 C21 H21 120.6 ?
C20 C21 H21 120.6 ?
C23 C22 C21 120.3(7) ?
C23 C22 H22 119.8 ?
C21 C22 H22 119.8 ?
C22 C23 C24 122.0(8) ?
C22 C23 H23 119.0 ?
C24 C23 H23 119.0 ?
C23 C24 C25 119.0(8) ?
C23 C24 H24 120.5 ?
C25 C24 H24 120.5 ?
C20 C25 C24 121.5(7) ?
C20 C25 H25 119.3 ?
C24 C25 H25 119.3 ?
C27 C26 C31 118.1(6) ?
C27 C26 P2 120.9(5) ?
C31 C26 P2 121.0(6) ?
C26 C27 C28 122.5(6) ?
C26 C27 H27 118.8 ?
C28 C27 H27 118.8 ?
C29 C28 C27 119.8(7) ?
C29 C28 H28 120.1 ?
C27 C28 H28 120.1 ?
C28 C29 C30 118.8(6) ?
C28 C29 H29 120.6 ?
C30 C29 H29 120.6 ?
C31 C30 C29 121.2(6) ?
C31 C30 H30 119.4 ?
C29 C30 H30 119.4 ?
C30 C31 C26 119.6(7) ?
C30 C31 H31 120.2 ?
C26 C31 H31 120.2 ?
C33 C32 C37 119.7(7) ?
C33 C32 P2 123.1(5) ?
C37 C32 P2 117.0(6) ?
C32 C33 C34 119.6(7) ?
C32 C33 H33 120.2 ?
C34 C33 H33 120.2 ?
C35 C34 C33 119.1(7) ?
C35 C34 H34 120.5 ?
C33 C34 H34 120.5 ?
C36 C35 C34 121.3(7) ?
C36 C35 H35 119.4 ?
C34 C35 H35 119.4 ?
C35 C36 C37 120.3(7) ?
C35 C36 H36 119.8 ?
C37 C36 H36 119.8 ?
C36 C37 C32 119.9(7) ?
C36 C37 H37 120.0 ?
C32 C37 H37 120.0 ?
C39 C38 C43 117.0(7) ?
C39 C38 P2 124.0(6) ?
C43 C38 P2 118.6(6) ?
C38 C39 C40 121.6(8) ?
C38 C39 H39 119.2 ?
C40 C39 H39 119.2 ?
C39 C40 C41 119.5(8) ?
C39 C40 H40 120.3 ?
C41 C40 H40 120.3 ?
C42 C41 C40 118.5(8) ?
C42 C41 H41 120.8 ?
C40 C41 H41 120.8 ?
C41 C42 C43 122.6(8) ?
C41 C42 H42 118.7 ?
C43 C42 H42 118.7 ?
C42 C43 C38 120.9(7) ?
C42 C43 H43 119.6 ?
C38 C43 H43 119.6 ?

loop_
_geom_bond_atom_site_label_1
_geom_bond_atom_site_label_2
_geom_bond_distance
_geom_bond_publ_flag
Fe1 C2 1.719(8) y
Fe1 C1 1.773(8) y
Fe1 P1 2.237(2) yes
Fe1 S2 2.254(2) yes
Fe1 S1 2.285(2) yes
Fe1 Fe2 2.5167(16) n
Fe2 C4 1.720(8) y
Fe2 C3 1.750(8) y
Fe2 P2 2.230(2) yes
Fe2 S1 2.276(2) yes
Fe2 S2 2.287(2) yes
P1 C14 1.826(7) ?
P1 C8 1.834(7) ?
P1 C20 1.843(7) ?
P2 C26 1.829(7) ?
P2 C38 1.839(7) ?
P2 C32 1.859(8) ?
S1 C5 1.812(7) n
S2 C7 1.837(8) ?
O1 C1 1.156(8) ?
O2 C2 1.189(8) ?
O3 C3 1.171(9) ?
O4 C4 1.160(8) ?
C5 C6 1.538(8) ?
C5 H5A 0.9900 ?
C5 H5B 0.9900 ?
C6 C7 1.502(9) ?
C6 H6A 0.9900 ?
C6 H6B 0.9900 ?
C7 H7A 0.9900 ?
C7 H7B 0.9900 ?
C8 C9 1.384(9) ?
C8 C13 1.385(9) ?
C9 C10 1.372(8) ?
C9 H9 0.9500 ?
C10 C11 1.405(9) ?
C10 H10 0.9500 ?
C11 C12 1.369(10) ?
C11 H11 0.9500 ?
C12 C13 1.378(9) ?
C12 H12 0.9500 ?
C13 H13 0.9500 ?
C14 C19 1.376(9) ?
C14 C15 1.432(9) ?
C15 C16 1.367(9) ?
C15 H15 0.9500 ?
C16 C17 1.364(9) ?
C16 H16 0.9500 ?
C17 C18 1.387(9) ?
C17 H17 0.9500 ?
C18 C19 1.374(9) ?
C18 H18 0.9500 ?
C19 H19 0.9500 ?
C20 C25 1.355(9) ?
C20 C21 1.419(9) ?
C21 C22 1.408(9) ?
C21 H21 0.9500 ?
C22 C23 1.339(10) ?
C22 H22 0.9500 ?
C23 C24 1.349(9) ?
C23 H23 0.9500 ?
C24 C25 1.407(9) ?
C24 H24 0.9500 ?
C25 H25 0.9500 ?
C26 C27 1.369(9) ?
C26 C31 1.399(8) ?
C27 C28 1.382(8) ?
C27 H27 0.9500 ?
C28 C29 1.365(8) ?
C28 H28 0.9500 ?
C29 C30 1.398(9) ?
C29 H29 0.9500 ?
C30 C31 1.380(8) ?
C30 H30 0.9500 ?
C31 H31 0.9500 ?
C32 C33 1.366(9) ?
C32 C37 1.409(9) ?
C33 C34 1.425(9) ?
C33 H33 0.9500 ?
C34 C35 1.380(9) ?
C34 H34 0.9500 ?
C35 C36 1.352(9) ?
C35 H35 0.9500 ?
C36 C37 1.384(9) ?
C36 H36 0.9500 ?
C37 H37 0.9500 ?
C38 C39 1.362(9) ?
C38 C43 1.402(9) ?
C39 C40 1.398(10) ?
C39 H39 0.9500 ?
C40 C41 1.400(10) ?
C40 H40 0.9500 ?
C41 C42 1.329(10) ?
C41 H41 0.9500 ?
C42 C43 1.366(9) ?
C42 H42 0.9500 ?
C43 H43 0.9500 ?

loop_
_geom_torsion_atom_site_label_1
_geom_torsion_atom_site_label_2
_geom_torsion_atom_site_label_3
_geom_torsion_atom_site_label_4
_geom_torsion
C2 Fe1 Fe2 C4 -0.7(3)
C1 Fe1 Fe2 C4 94.6(3)
P1 Fe1 Fe2 C4 -133.1(3)
S2 Fe1 Fe2 C4 173.4(3)
S1 Fe1 Fe2 C4 -80.4(3)
C2 Fe1 Fe2 C3 -92.5(4)
C1 Fe1 Fe2 C3 2.8(3)
P1 Fe1 Fe2 C3 135.1(3)
S2 Fe1 Fe2 C3 81.6(3)
S1 Fe1 Fe2 C3 -172.2(3)
C2 Fe1 Fe2 P2 126.3(3)
C1 Fe1 Fe2 P2 -138.4(3)
P1 Fe1 Fe2 P2 -6.0(3)
S2 Fe1 Fe2 P2 -59.59(19)
S1 Fe1 Fe2 P2 46.63(18)
C2 Fe1 Fe2 S1 79.7(3)
C1 Fe1 Fe2 S1 175.0(2)
P1 Fe1 Fe2 S1 -52.67(18)
S2 Fe1 Fe2 S1 -106.21(10)
C2 Fe1 Fe2 S2 -174.1(3)
C1 Fe1 Fe2 S2 -78.8(2)
P1 Fe1 Fe2 S2 53.54(18)
S1 Fe1 Fe2 S2 106.21(10)
C2 Fe1 P1 C14 159.2(4)
C1 Fe1 P1 C14 65.3(4)
S2 Fe1 P1 C14 -23.0(3)
S1 Fe1 P1 C14 -111.6(3)
Fe2 Fe1 P1 C14 -67.8(3)
C2 Fe1 P1 C8 39.7(4)
C1 Fe1 P1 C8 -54.2(3)
S2 Fe1 P1 C8 -142.5(3)
S1 Fe1 P1 C8 129.0(3)
Fe2 Fe1 P1 C8 172.8(3)
C2 Fe1 P1 C20 -79.1(3)
C1 Fe1 P1 C20 -173.1(3)
S2 Fe1 P1 C20 98.7(3)
S1 Fe1 P1 C20 10.1(3)
Fe2 Fe1 P1 C20 53.9(3)
C4 Fe2 P2 C26 -154.4(4)
C3 Fe2 P2 C26 -63.6(4)
S1 Fe2 P2 C26 116.5(3)
S2 Fe2 P2 C26 27.7(3)
Fe1 Fe2 P2 C26 77.3(3)
C4 Fe2 P2 C38 -35.2(3)
C3 Fe2 P2 C38 55.6(4)
S1 Fe2 P2 C38 -124.3(3)
S2 Fe2 P2 C38 146.9(3)
Fe1 Fe2 P2 C38 -163.6(3)
C4 Fe2 P2 C32 82.3(3)
C3 Fe2 P2 C32 173.1(4)
S1 Fe2 P2 C32 -6.8(3)
S2 Fe2 P2 C32 -95.5(3)
Fe1 Fe2 P2 C32 -46.0(3)
C4 Fe2 S1 C5 -145.0(3)
C3 Fe2 S1 C5 128.1(6)
P2 Fe2 S1 C5 -52.1(3)
S2 Fe2 S1 C5 57.5(3)
Fe1 Fe2 S1 C5 110.5(3)
C4 Fe2 S1 Fe1 104.5(2)
C3 Fe2 S1 Fe1 17.6(6)
P2 Fe2 S1 Fe1 -162.59(8)
S2 Fe2 S1 Fe1 -53.01(7)
C2 Fe1 S1 C5 151.2(3)
C1 Fe1 S1 C5 -116.7(6)
P1 Fe1 S1 C5 55.4(2)
S2 Fe1 S1 C5 -50.2(2)
Fe2 Fe1 S1 C5 -104.3(2)
C2 Fe1 S1 Fe2 -104.5(2)
C1 Fe1 S1 Fe2 -12.4(6)
P1 Fe1 S1 Fe2 159.70(8)
S2 Fe1 S1 Fe2 54.07(7)
C2 Fe1 S2 C7 124.4(7)
C1 Fe1 S2 C7 -145.6(3)
P1 Fe1 S2 C7 -50.0(3)
S1 Fe1 S2 C7 56.0(3)
Fe2 Fe1 S2 C7 109.5(3)
C2 Fe1 S2 Fe2 14.9(6)
C1 Fe1 S2 Fe2 104.9(2)
P1 Fe1 S2 Fe2 -159.49(8)
S1 Fe1 S2 Fe2 -53.49(7)
C4 Fe2 S2 C7 -120.2(6)
C3 Fe2 S2 C7 154.6(3)
P2 Fe2 S2 C7 54.6(2)
S1 Fe2 S2 C7 -50.1(2)
Fe1 Fe2 S2 C7 -104.0(2)
C4 Fe2 S2 Fe1 -16.2(6)
C3 Fe2 S2 Fe1 -101.4(2)
P2 Fe2 S2 Fe1 158.63(8)
S1 Fe2 S2 Fe1 53.90(7)
Fe2 S1 C5 C6 -19.0(6)
Fe1 S1 C5 C6 55.4(5)
S1 C5 C6 C7 -53.4(8)
C5 C6 C7 S2 62.7(7)
Fe1 S2 C7 C6 -73.7(5)
Fe2 S2 C7 C6 0.5(5)
C14 P1 C8 C9 -112.5(7)
C20 P1 C8 C9 141.5(6)
Fe1 P1 C8 C9 15.8(7)
C14 P1 C8 C13 63.9(6)
C20 P1 C8 C13 -42.1(6)
Fe1 P1 C8 C13 -167.8(5)
C13 C8 C9 C10 -0.1(11)
P1 C8 C9 C10 176.4(5)
C8 C9 C10 C11 -1.4(11)
C9 C10 C11 C12 2.2(11)
C10 C11 C12 C13 -1.6(12)
C11 C12 C13 C8 0.1(12)
C9 C8 C13 C12 0.7(11)
P1 C8 C13 C12 -175.8(6)
C8 P1 C14 C19 -72.6(7)
C20 P1 C14 C19 32.5(7)
Fe1 P1 C14 C19 160.1(5)
C8 P1 C14 C15 101.6(6)
C20 P1 C14 C15 -153.3(5)
Fe1 P1 C14 C15 -25.7(7)
C19 C14 C15 C16 0.6(11)
P1 C14 C15 C16 -174.0(5)
C14 C15 C16 C17 -3.0(11)
C15 C16 C17 C18 3.4(11)
C16 C17 C18 C19 -1.4(12)
C17 C18 C19 C14 -0.9(12)
C15 C14 C19 C18 1.3(11)
P1 C14 C19 C18 175.6(6)
C14 P1 C20 C25 39.2(6)
C8 P1 C20 C25 143.4(6)
Fe1 P1 C20 C25 -90.1(6)
C14 P1 C20 C21 -148.0(5)
C8 P1 C20 C21 -43.9(6)
Fe1 P1 C20 C21 82.7(5)
C25 C20 C21 C22 -1.3(10)
P1 C20 C21 C22 -174.4(5)
C20 C21 C22 C23 2.0(11)
C21 C22 C23 C24 -1.2(12)
C22 C23 C24 C25 -0.2(11)
C21 C20 C25 C24 -0.1(10)
P1 C20 C25 C24 172.7(5)
C23 C24 C25 C20 0.9(10)
C38 P2 C26 C27 -129.7(6)
C32 P2 C26 C27 124.6(6)
Fe2 P2 C26 C27 -2.5(7)
C38 P2 C26 C31 48.9(6)
C32 P2 C26 C31 -56.8(6)
Fe2 P2 C26 C31 176.1(5)
C31 C26 C27 C28 1.1(11)
P2 C26 C27 C28 179.7(5)
C26 C27 C28 C29 1.8(11)
C27 C28 C29 C30 -3.4(11)
C28 C29 C30 C31 2.2(11)
C29 C30 C31 C26 0.6(11)
C27 C26 C31 C30 -2.2(10)
P2 C26 C31 C30 179.2(5)
C26 P2 C32 C33 -11.0(6)
C38 P2 C32 C33 -114.3(5)
Fe2 P2 C32 C33 120.5(5)
C26 P2 C32 C37 173.8(5)
C38 P2 C32 C37 70.6(5)
Fe2 P2 C32 C37 -54.6(5)
C37 C32 C33 C34 -0.7(9)
P2 C32 C33 C34 -175.7(4)
C32 C33 C34 C35 2.3(9)
C33 C34 C35 C36 -2.5(10)
C34 C35 C36 C37 1.0(11)
C35 C36 C37 C32 0.7(10)
C33 C32 C37 C36 -0.8(9)
P2 C32 C37 C36 174.5(5)
C26 P2 C38 C39 -96.6(6)
C32 P2 C38 C39 10.7(6)
Fe2 P2 C38 C39 133.6(5)
C26 P2 C38 C43 76.7(6)
C32 P2 C38 C43 -176.1(5)
Fe2 P2 C38 C43 -53.2(6)
C43 C38 C39 C40 2.5(10)
P2 C38 C39 C40 175.8(5)
C38 C39 C40 C41 -3.2(11)
C39 C40 C41 C42 2.3(11)
C40 C41 C42 C43 -0.9(12)
C41 C42 C43 C38 0.2(11)
C39 C38 C43 C42 -1.0(10)
P2 C38 C43 C42 -174.7(5)
